data_7709290
loop_
_publ_author_name
'Helling, Christoph'
'Ganesamoorthy, Chelladurai'
'W\"olper, Christoph'
'Schulz, Stephan'

_publ_section_title
;
 Geminal C-Cl and Si-Cl bond activation of chloromethanes and
 chlorosilanes by gallanediyl LGa.
;
_journal_issue 5
_journal_name_full 'Dalton transactions (Cambridge, England : 2003)'
_journal_page_first 2050
_journal_page_last 2058
_journal_paper_doi 10.1039/d1dt04192d
_journal_volume 51
_journal_year 2022
_chemical_formula_sum 'C30 H41 Cl4 Ga N2'
_chemical_formula_weight 641.17
_space_group_crystal_system monoclinic
_space_group_IT_number 11
_space_group_name_Hall '-P 2yb'
_space_group_name_H-M_alt 'P 1 21/m 1'
_atom_sites_solution_hydrogens geom
_atom_sites_solution_primary direct
_atom_sites_solution_secondary difmap
_audit_creation_method SHELXL-2017/1
_audit_update_record
;
2021-12-08 deposited with the CCDC.	2022-01-12 downloaded from the CCDC.
;
_cell_angle_alpha 90
_cell_angle_beta 117.700(5)
_cell_angle_gamma 90
_cell_formula_units_Z 2
_cell_length_a 9.0298(8)
_cell_length_b 20.455(2)
_cell_length_c 9.5707(9)
_cell_measurement_reflns_used 9949
_cell_measurement_temperature 100(2)
_cell_measurement_theta_max 32.38
_cell_measurement_theta_min 2.40
_cell_volume 1565.2(3)
_computing_cell_refinement 'BRUKER APEX3(v2019.1-0)'
_computing_data_collection 'BRUKER APEX3(v2019.1-0)'
_computing_data_reduction 'BRUKER APEX3(v2019.1-0)'
_computing_molecular_graphics 'ORTEP/PLATON (Spek)'
_computing_publication_material 'BRUKER AXS SHELXTL (c) 2008 / Vers. 2008/4'
_computing_structure_refinement 'SHELXL-2017/1 (Sheldrick, 2017)'
_computing_structure_solution 'BRUKER APEX3(v2019.1-0)'
_diffrn_ambient_temperature 100(2)
_diffrn_detector_area_resol_mean 512
_diffrn_measured_fraction_theta_full 1.000
_diffrn_measured_fraction_theta_max 0.997
_diffrn_measurement_device_type 'Bruker D8 KAPPA II (APEX II detector)'
_diffrn_measurement_method 'Data collection strategy APEX 3/QUEEN'
_diffrn_radiation_monochromator 'Triumph Goebel mirror'
_diffrn_radiation_source 'fine-focus sealed tube'
_diffrn_radiation_type MoK\a
_diffrn_radiation_wavelength 0.71073
_diffrn_reflns_av_R_equivalents 0.0429
_diffrn_reflns_av_unetI/netI 0.0214
_diffrn_reflns_Laue_measured_fraction_full 1.000
_diffrn_reflns_Laue_measured_fraction_max 0.997
_diffrn_reflns_limit_h_max 13
_diffrn_reflns_limit_h_min -13
_diffrn_reflns_limit_k_max 31
_diffrn_reflns_limit_k_min -31
_diffrn_reflns_limit_l_max 14
_diffrn_reflns_limit_l_min -14
_diffrn_reflns_number 57935
_diffrn_reflns_point_group_measured_fraction_full 1.000
_diffrn_reflns_point_group_measured_fraction_max 0.997
_diffrn_reflns_theta_full 25.242
_diffrn_reflns_theta_max 33.213
_diffrn_reflns_theta_min 1.991
_exptl_absorpt_coefficient_mu 1.242
_exptl_absorpt_correction_T_max 0.75
_exptl_absorpt_correction_T_min 0.64
_exptl_absorpt_correction_type multi-scan
_exptl_absorpt_process_details
; 
 SADABS
 R.H. Blessing, Acta Cryst. (1995) A51 33-38 
;
_exptl_crystal_colour colourless
_exptl_crystal_density_diffrn 1.360
_exptl_crystal_description needle
_exptl_crystal_F_000 668
_exptl_crystal_size_max 0.404
_exptl_crystal_size_mid 0.199
_exptl_crystal_size_min 0.070
_refine_diff_density_max 1.169
_refine_diff_density_min -0.850
_refine_diff_density_rms 0.076
_refine_ls_extinction_method none
_refine_ls_goodness_of_fit_ref 1.046
_refine_ls_hydrogen_treatment constr
_refine_ls_matrix_type full
_refine_ls_number_parameters 180
_refine_ls_number_reflns 6121
_refine_ls_number_restraints 0
_refine_ls_restrained_S_all 1.046
_refine_ls_R_factor_all 0.0381
_refine_ls_R_factor_gt 0.0305
_refine_ls_shift/su_max 0.000
_refine_ls_shift/su_mean 0.000
_refine_ls_structure_factor_coef Fsqd
_refine_ls_weighting_details 'w=1/[\s^2^(Fo^2^)+(0.0385P)^2^+0.9172P] where P=(Fo^2^+2Fc^2^)/3'
_refine_ls_weighting_scheme calc
_refine_ls_wR_factor_gt 0.0756
_refine_ls_wR_factor_ref 0.0795
_reflns_Friedel_coverage 0.000
_reflns_number_gt 5318
_reflns_number_total 6121
_reflns_threshold_expression 'I > 2\s(I)'
_cod_data_source_file d1dt04192d2.cif
_cod_data_source_block ch_595am
_cod_depositor_comments
;
The following automatic conversions were performed:

data item '_atom_sites_solution_secondary' value 'diffmap' was
changed to 'difmap'.

Automatic conversion script
Id: cif_fix_values 7556 2019-12-06 15:28:31Z antanas 

 Adding full bibliography for 7709288--7709294.cif.
;
_cod_original_cell_volume 1565.1(3)
_cod_original_sg_symbol_H-M 'P 21/m'
_cod_database_code 7709290
_shelx_shelxl_version_number 2017/1
_shelx_space_group_comment
;
The symmetry employed for this shelxl refinement is uniquely defined
by the following loop, which should always be used as a source of
symmetry information in preference to the above space-group names.
They are only intended as comments.
;
_shelx_estimated_absorpt_t_min 0.634
_shelx_estimated_absorpt_t_max 0.918

loop_
_space_group_symop_operation_xyz
'x, y, z'
'-x, y+1/2, -z'
'-x, -y, -z'
'x, -y-1/2, z'

loop_
_atom_site_label
_atom_site_type_symbol
_atom_site_fract_x
_atom_site_fract_y
_atom_site_fract_z
_atom_site_U_iso_or_equiv
_atom_site_adp_type
_atom_site_occupancy
_atom_site_site_symmetry_order
_atom_site_calc_flag
_atom_site_refinement_flags_posn
_atom_site_refinement_flags_adp
_atom_site_refinement_flags_occupancy
_atom_site_disorder_assembly
_atom_site_disorder_group
Ga1 Ga 0.75464(2) 0.250000 0.21216(2) 0.00913(5) Uani 1 2 d S T P . .
Cl1 Cl 0.91053(6) 0.250000 0.09202(5) 0.01778(8) Uani 1 2 d S T P . .
Cl2 Cl 0.36255(6) 0.250000 0.10900(6) 0.03172(12) Uani 1 2 d S T P . .
Cl3 Cl 0.47967(5) 0.17947(2) -0.07824(5) 0.04179(12) Uani 1 1 d . . . . .
N1 N 0.82934(11) 0.32126(4) 0.36022(11) 0.00920(15) Uani 1 1 d . . . . .
C1 C 0.97359(13) 0.31177(5) 0.49195(13) 0.00979(17) Uani 1 1 d . . . . .
C2 C 1.04546(19) 0.250000 0.54381(19) 0.0120(3) Uani 1 2 d S T P . .
H2 H 1.158004 0.250001 0.625011 0.014 Uiso 1 2 calc R U P . .
C3 C 1.06724(15) 0.36925(6) 0.59211(14) 0.0148(2) Uani 1 1 d . . . . .
H3A H 1.157368 0.381676 0.567514 0.022 Uiso 1 1 calc R U . . .
H3B H 1.115000 0.357354 0.703868 0.022 Uiso 1 1 calc R U . . .
H3C H 0.990381 0.406157 0.570198 0.022 Uiso 1 1 calc R U . . .
C4 C 0.74861(13) 0.38454(5) 0.32450(13) 0.00997(17) Uani 1 1 d . . . . .
C5 C 0.79432(14) 0.43188(5) 0.24502(13) 0.01128(18) Uani 1 1 d . . . . .
C6 C 0.70445(15) 0.49067(6) 0.20341(15) 0.0149(2) Uani 1 1 d . . . . .
H6 H 0.730621 0.522776 0.146589 0.018 Uiso 1 1 calc R U . . .
C7 C 0.57833(15) 0.50282(6) 0.24352(16) 0.0174(2) Uani 1 1 d . . . . .
H7 H 0.518997 0.543034 0.214529 0.021 Uiso 1 1 calc R U . . .
C8 C 0.53837(15) 0.45619(6) 0.32627(16) 0.0160(2) Uani 1 1 d . . . . .
H8 H 0.453317 0.465352 0.355454 0.019 Uiso 1 1 calc R U . . .
C9 C 0.62101(14) 0.39619(5) 0.36715(14) 0.01219(18) Uani 1 1 d . . . . .
C10 C 0.93740(14) 0.42264(5) 0.20537(14) 0.01307(19) Uani 1 1 d . . . . .
H10 H 0.992395 0.379804 0.250129 0.016 Uiso 1 1 calc R U . . .
C11 C 1.06831(15) 0.47684(6) 0.27954(16) 0.0175(2) Uani 1 1 d . . . . .
H11A H 1.163126 0.468148 0.258940 0.026 Uiso 1 1 calc R U . . .
H11B H 1.107349 0.477957 0.393692 0.026 Uiso 1 1 calc R U . . .
H11C H 1.018138 0.519070 0.233383 0.026 Uiso 1 1 calc R U . . .
C12 C 0.87480(18) 0.42117(7) 0.02634(15) 0.0197(2) Uani 1 1 d . . . . .
H12A H 0.791538 0.386355 -0.020743 0.030 Uiso 1 1 calc R U . . .
H12B H 0.969125 0.412867 0.004779 0.030 Uiso 1 1 calc R U . . .
H12C H 0.823746 0.463344 -0.019313 0.030 Uiso 1 1 calc R U . . .
C13 C 0.57803(15) 0.34620(6) 0.46026(15) 0.0158(2) Uani 1 1 d . . . . .
H13 H 0.596885 0.301786 0.427779 0.019 Uiso 1 1 calc R U . . .
C14 C 0.6940(2) 0.35316(8) 0.63823(17) 0.0260(3) Uani 1 1 d . . . . .
H14A H 0.810033 0.345611 0.660226 0.039 Uiso 1 1 calc R U . . .
H14B H 0.662558 0.320999 0.695628 0.039 Uiso 1 1 calc R U . . .
H14C H 0.683494 0.397313 0.672376 0.039 Uiso 1 1 calc R U . . .
C15 C 0.39582(18) 0.34955(7) 0.4287(2) 0.0251(3) Uani 1 1 d . . . . .
H15A H 0.321797 0.348634 0.314593 0.038 Uiso 1 1 calc R U . . .
H15B H 0.377645 0.390129 0.472946 0.038 Uiso 1 1 calc R U . . .
H15C H 0.371287 0.312021 0.478169 0.038 Uiso 1 1 calc R U . . .
C16 C 0.5147(2) 0.250000 0.0426(2) 0.0159(3) Uani 1 2 d S T P . .

loop_
_atom_site_aniso_label
_atom_site_aniso_U_11
_atom_site_aniso_U_22
_atom_site_aniso_U_33
_atom_site_aniso_U_23
_atom_site_aniso_U_13
_atom_site_aniso_U_12
Ga1 0.00944(8) 0.00786(7) 0.00869(8) 0.000 0.00302(6) 0.000
Cl1 0.0252(2) 0.01452(16) 0.02057(19) 0.000 0.01647(16) 0.000
Cl2 0.0159(2) 0.0548(3) 0.0236(2) 0.000 0.00837(17) 0.000
Cl3 0.02114(16) 0.0436(2) 0.0405(2) -0.02899(19) -0.00265(15) 0.00220(15)
N1 0.0088(4) 0.0080(3) 0.0104(4) -0.0001(3) 0.0041(3) 0.0006(3)
C1 0.0093(4) 0.0091(4) 0.0108(4) -0.0006(3) 0.0044(3) -0.0004(3)
C2 0.0092(6) 0.0104(6) 0.0132(6) 0.000 0.0024(5) 0.000
C3 0.0135(5) 0.0107(4) 0.0147(5) -0.0024(4) 0.0020(4) -0.0013(4)
C4 0.0084(4) 0.0085(4) 0.0118(4) -0.0003(3) 0.0036(3) 0.0007(3)
C5 0.0109(4) 0.0095(4) 0.0126(4) -0.0002(3) 0.0047(4) 0.0000(3)
C6 0.0147(5) 0.0106(4) 0.0182(5) 0.0025(4) 0.0067(4) 0.0016(4)
C7 0.0136(5) 0.0117(5) 0.0248(6) 0.0019(4) 0.0071(4) 0.0035(4)
C8 0.0124(5) 0.0125(5) 0.0244(6) -0.0002(4) 0.0096(4) 0.0025(4)
C9 0.0107(4) 0.0111(4) 0.0156(5) -0.0010(4) 0.0068(4) 0.0002(3)
C10 0.0143(5) 0.0109(4) 0.0162(5) 0.0013(4) 0.0089(4) -0.0002(4)
C11 0.0144(5) 0.0150(5) 0.0243(6) 0.0013(4) 0.0100(4) -0.0018(4)
C12 0.0270(6) 0.0189(5) 0.0174(5) 0.0009(4) 0.0138(5) -0.0014(5)
C13 0.0172(5) 0.0122(5) 0.0242(6) 0.0003(4) 0.0148(5) 0.0006(4)
C14 0.0312(7) 0.0304(7) 0.0218(6) 0.0041(5) 0.0168(6) 0.0009(6)
C15 0.0222(6) 0.0201(6) 0.0435(8) 0.0013(5) 0.0241(6) -0.0001(5)
C16 0.0145(7) 0.0144(7) 0.0143(7) 0.000 0.0028(6) 0.000

loop_
_atom_type_symbol
_atom_type_description
_atom_type_scat_dispersion_real
_atom_type_scat_dispersion_imag
_atom_type_scat_source
C C 0.0033 0.0016 'International Tables Vol C Tables 4.2.6.8 and 6.1.1.4'
H H 0.0000 0.0000 'International Tables Vol C Tables 4.2.6.8 and 6.1.1.4'
Cl Cl 0.1484 0.1585 'International Tables Vol C Tables 4.2.6.8 and 6.1.1.4'
Ga Ga 0.2307 1.6083 'International Tables Vol C Tables 4.2.6.8 and 6.1.1.4'
N N 0.0061 0.0033 'International Tables Vol C Tables 4.2.6.8 and 6.1.1.4'

loop_
_geom_angle_atom_site_label_1
_geom_angle_atom_site_label_2
_geom_angle_atom_site_label_3
_geom_angle
_geom_angle_site_symmetry_1
_geom_angle_site_symmetry_3
_geom_angle_publ_flag
N1 Ga1 N1 98.55(6) . 4_565 ?
N1 Ga1 C16 118.10(4) . . ?
N1 Ga1 C16 118.10(4) 4_565 . ?
N1 Ga1 Cl1 107.19(3) . . ?
N1 Ga1 Cl1 107.19(3) 4_565 . ?
C16 Ga1 Cl1 106.84(6) . . ?
C1 N1 C4 120.96(9) . . ?
C1 N1 Ga1 115.97(7) . . ?
C4 N1 Ga1 122.58(7) . . ?
N1 C1 C2 123.44(10) . . ?
N1 C1 C3 119.93(9) . . ?
C2 C1 C3 116.64(10) . . ?
C1 C2 C1 128.71(14) . 4_565 ?
C5 C4 C9 121.66(10) . . ?
C5 C4 N1 120.10(9) . . ?
C9 C4 N1 118.21(10) . . ?
C6 C5 C4 117.89(10) . . ?
C6 C5 C10 118.93(10) . . ?
C4 C5 C10 123.18(10) . . ?
C7 C6 C5 121.22(11) . . ?
C6 C7 C8 120.00(11) . . ?
C7 C8 C9 121.12(11) . . ?
C8 C9 C4 118.05(10) . . ?
C8 C9 C13 120.48(10) . . ?
C4 C9 C13 121.43(10) . . ?
C5 C10 C11 110.91(10) . . ?
C5 C10 C12 111.52(10) . . ?
C11 C10 C12 109.61(10) . . ?
C9 C13 C15 113.45(11) . . ?
C9 C13 C14 111.05(11) . . ?
C15 C13 C14 109.35(11) . . ?
Cl2 C16 Cl3 107.53(7) . 4_565 ?
Cl2 C16 Cl3 107.53(7) . . ?
Cl3 C16 Cl3 108.05(10) 4_565 . ?
Cl2 C16 Ga1 115.86(9) . . ?
Cl3 C16 Ga1 108.82(7) 4_565 . ?
Cl3 C16 Ga1 108.81(7) . . ?

loop_
_geom_bond_atom_site_label_1
_geom_bond_atom_site_label_2
_geom_bond_distance
_geom_bond_site_symmetry_2
_geom_bond_publ_flag
Ga1 N1 1.9233(9) . ?
Ga1 N1 1.9233(9) 4_565 ?
Ga1 C16 2.0150(17) . ?
Ga1 Cl1 2.1928(5) . ?
Cl2 C16 1.7617(19) . ?
Cl3 C16 1.7827(11) . ?
N1 C1 1.3406(14) . ?
N1 C4 1.4465(14) . ?
C1 C2 1.4016(12) . ?
C1 C3 1.5041(15) . ?
C4 C5 1.4066(15) . ?
C4 C9 1.4100(15) . ?
C5 C6 1.4009(15) . ?
C5 C10 1.5182(16) . ?
C6 C7 1.3829(18) . ?
C7 C8 1.3903(18) . ?
C8 C9 1.3944(16) . ?
C9 C13 1.5206(17) . ?
C10 C11 1.5331(17) . ?
C10 C12 1.5349(17) . ?
C13 C15 1.5299(18) . ?
C13 C14 1.536(2) . ?
